data_4338524
loop_
_publ_author_name
'Liu, Ju-Yan'
'Wang, Qian'
'Zhang, Li-Jun'
'Yuan, Bin'
'Xu, Yao-Yao'
'Zhang, Xin'
'Zhao, Cong-Ying'
'Wang, Dan'
'Yuan, Yue'
'Wang, Ying'
'Ding, Bin'
'Zhao, Xiao-Jun'
'Yue, Min Min'

_publ_section_title
;
 Anion-Exchange and Anthracene-Encapsulation within Copper(II) and
 Manganese(II)-Triazole Metal-Organic Confined Space in a Single
 Crystal-to-Single Crystal Transformation Fashion.
;
_journal_issue 12
_journal_name_full 'Inorganic chemistry'
_journal_page_first 5972
_journal_page_last 5985
_journal_paper_doi 10.1021/ic500183b
_journal_volume 53
_journal_year 2014
_chemical_formula_sum 'C36 H41.13 Cl2 Cu N12 O15.56'
_chemical_formula_weight 1025.42
_chemical_name_systematic
; 
 ? 
;
_space_group_IT_number 88
_symmetry_cell_setting tetragonal
_symmetry_space_group_name_Hall '-I 4ad'
_symmetry_space_group_name_H-M 'I 41/a :2'
_atom_sites_solution_hydrogens geom
_atom_sites_solution_primary direct
_atom_sites_solution_secondary difmap
_audit_creation_method SHELXL-97
_cell_angle_alpha 90.00
_cell_angle_beta 90.00
_cell_angle_gamma 90.00
_cell_formula_units_Z 8
_cell_length_a 14.353(2)
_cell_length_b 14.353(2)
_cell_length_c 44.533(9)
_cell_measurement_reflns_used 13699
_cell_measurement_temperature 113(2)
_cell_measurement_theta_max 26.0
_cell_measurement_theta_min 1.8
_cell_volume 9174(3)
_computing_cell_refinement CrystalClear
_computing_data_collection CrystalClear
_computing_data_reduction CrystalClear
_computing_molecular_graphics 'Bruker SHELXTL'
_computing_publication_material 'Bruker SHELXTL'
_computing_structure_refinement 'SHELXL-97 (Sheldrick, 1997)'
_computing_structure_solution 'SHELXS-97 (Sheldrick, 1990)'
_diffrn_ambient_temperature 113(2)
_diffrn_detector_area_resol_mean 14.22
_diffrn_measured_fraction_theta_full 0.999
_diffrn_measured_fraction_theta_max 0.999
_diffrn_measurement_device_type 'Rigaku Saturn 724 CCD'
_diffrn_measurement_method '\w scans'
_diffrn_radiation_monochromator multulayer
_diffrn_radiation_source 'rotating anode'
_diffrn_radiation_type MoK\a
_diffrn_radiation_wavelength 0.71073
_diffrn_reflns_av_R_equivalents 0.0548
_diffrn_reflns_av_sigmaI/netI 0.0355
_diffrn_reflns_limit_h_max 17
_diffrn_reflns_limit_h_min -17
_diffrn_reflns_limit_k_max 17
_diffrn_reflns_limit_k_min -17
_diffrn_reflns_limit_l_max 54
_diffrn_reflns_limit_l_min -48
_diffrn_reflns_number 36586
_diffrn_reflns_theta_full 26.02
_diffrn_reflns_theta_max 26.02
_diffrn_reflns_theta_min 1.83
_diffrn_standards_decay_% 0
_diffrn_standards_interval_count 0
_diffrn_standards_interval_time 0
_diffrn_standards_number 0
_exptl_absorpt_coefficient_mu 0.673
_exptl_absorpt_correction_T_max 0.9000
_exptl_absorpt_correction_T_min 0.8772
_exptl_absorpt_correction_type multi-scan
_exptl_absorpt_process_details CrystalClear
_exptl_crystal_colour Colorless
_exptl_crystal_density_diffrn 1.485
_exptl_crystal_density_method 'not measured'
_exptl_crystal_description Prism
_exptl_crystal_F_000 4229
_exptl_crystal_size_max 0.20
_exptl_crystal_size_mid 0.18
_exptl_crystal_size_min 0.16
_refine_diff_density_max 0.989
_refine_diff_density_min -0.642
_refine_diff_density_rms 0.108
_refine_ls_extinction_coef 0.0005(2)
_refine_ls_extinction_expression Fc^*^=kFc[1+0.001xFc^2^\l^3^/sin(2\q)]^-1/4^
_refine_ls_extinction_method SHELXL
_refine_ls_goodness_of_fit_ref 1.125
_refine_ls_hydrogen_treatment mixed
_refine_ls_matrix_type full
_refine_ls_number_parameters 342
_refine_ls_number_reflns 4521
_refine_ls_number_restraints 101
_refine_ls_restrained_S_all 1.144
_refine_ls_R_factor_all 0.0839
_refine_ls_R_factor_gt 0.0816
_refine_ls_shift/su_max 0.005
_refine_ls_shift/su_mean 0.001
_refine_ls_structure_factor_coef Fsqd
_refine_ls_weighting_details 'calc w=1/[\s^2^(Fo^2^)+(0.1512P)^2^+10.8603P] where P=(Fo^2^+2Fc^2^)/3'
_refine_ls_weighting_scheme calc
_refine_ls_wR_factor_gt 0.2309
_refine_ls_wR_factor_ref 0.2337
_reflns_number_gt 4342
_reflns_number_total 4521
_reflns_threshold_expression >2sigma(I)
_cod_data_source_file ic500183b_si_001.cif
_cod_data_source_block 2a
_cod_depositor_comments
;
The following automatic conversions were performed:

'_symmetry_cell_setting' value 'Tetragonal' changed to 'tetragonal'
according to
/usr/data/users/saulius/crontab/automatic-downloads/rss-feeds/ACS/lib/dictionaries/cif_core.dic
dictionary named 'cif_core.dic' version 2.4.2 from 2011-04-26.

Automatic conversion script
Id: cif_fix_values 2281 2013-09-26 08:29:07Z andrius 

 Adding full bibliography for 4338519--4338526.cif.
;
_cod_original_cell_volume 9175(3)
_cod_original_sg_symbol_H-M I4(1)/a
_cod_database_code 4338524

loop_
_symmetry_equiv_pos_as_xyz
'x, y, z'
'-x+1/2, -y, z+1/2'
'-y+3/4, x+1/4, z+1/4'
'y+3/4, -x+3/4, z+3/4'
'x+1/2, y+1/2, z+1/2'
'-x+1, -y+1/2, z+1'
'-y+5/4, x+3/4, z+3/4'
'y+5/4, -x+5/4, z+5/4'
'-x, -y, -z'
'x-1/2, y, -z-1/2'
'y-3/4, -x-1/4, -z-1/4'
'-y-3/4, x-3/4, -z-3/4'
'-x+1/2, -y+1/2, -z+1/2'
'x, y+1/2, -z'
'y-1/4, -x+1/4, -z+1/4'
'-y-1/4, x-1/4, -z-1/4'

loop_
_atom_site_label
_atom_site_type_symbol
_atom_site_fract_x
_atom_site_fract_y
_atom_site_fract_z
_atom_site_U_iso_or_equiv
_atom_site_adp_type
_atom_site_occupancy
_atom_site_symmetry_multiplicity
_atom_site_calc_flag
_atom_site_refinement_flags
_atom_site_disorder_assembly
_atom_site_disorder_group
Cu1 Cu 0.5000 0.2500 1.084523(16) 0.0350(3) Uani 1 2 d S . .
N1 N 0.5689(3) 0.3214(3) 1.05186(9) 0.0372(9) Uani 1 1 d . . .
N2 N 0.6064(4) 0.4424(3) 1.02288(11) 0.0510(13) Uani 1 1 d . . .
N3 N 0.6431(3) 0.3619(3) 1.01188(9) 0.0345(10) Uani 1 1 d . . .
N4 N 0.9352(3) 0.3273(3) 0.86659(9) 0.0386(10) Uani 1 1 d . . .
N5 N 0.8585(3) 0.3695(3) 0.90582(9) 0.0384(10) Uani 1 1 d . . .
N6 N 0.8856(5) 0.4498(3) 0.89265(12) 0.0594(17) Uani 1 1 d . . .
C1 C 0.5623(5) 0.4131(4) 1.04713(13) 0.0484(14) Uani 1 1 d . . .
H1 H 0.5287 0.4536 1.0601 0.058 Uiso 1 1 calc R . .
C2 C 0.6187(4) 0.2908(4) 1.02925(11) 0.0398(12) Uani 1 1 d . . .
H2 H 0.6347 0.2275 1.0258 0.048 Uiso 1 1 calc R . .
C3 C 0.6994(4) 0.3629(3) 0.98428(11) 0.0332(11) Uani 1 1 d . . .
C4 C 0.7947(4) 0.3663(4) 0.98719(11) 0.0357(11) Uani 1 1 d . . .
C5 C 0.8412(4) 0.3698(4) 1.01545(12) 0.0467(14) Uani 1 1 d . . .
H5 H 0.8059 0.3683 1.0335 0.056 Uiso 1 1 calc R . .
C6 C 0.9344(5) 0.3752(6) 1.01675(14) 0.0582(18) Uani 1 1 d . . .
H6 H 0.9646 0.3787 1.0357 0.070 Uiso 1 1 calc R . .
C7 C 0.9878(5) 0.3756(5) 0.99019(13) 0.0583(17) Uani 1 1 d . . .
H7 H 1.0538 0.3780 0.9917 0.070 Uiso 1 1 calc R . .
C8 C 0.9485(4) 0.3727(5) 0.96274(13) 0.0474(14) Uani 1 1 d . . .
H8 H 0.9861 0.3740 0.9452 0.057 Uiso 1 1 calc R . .
C9 C 0.8499(4) 0.3678(4) 0.96037(12) 0.0371(11) Uani 1 1 d . . .
C10 C 0.8042(4) 0.3689(3) 0.93335(11) 0.0359(12) Uani 1 1 d . . .
C11 C 0.7058(4) 0.3698(3) 0.93025(11) 0.0331(10) Uani 1 1 d . . .
C12 C 0.6605(4) 0.3761(4) 0.90173(12) 0.0411(12) Uani 1 1 d . . .
H12 H 0.6958 0.3812 0.8838 0.049 Uiso 1 1 calc R . .
C13 C 0.5638(5) 0.3746(5) 0.90086(14) 0.0508(14) Uani 1 1 d . . .
H13 H 0.5328 0.3789 0.8821 0.061 Uiso 1 1 calc R . .
C14 C 0.5118(4) 0.3670(4) 0.92703(13) 0.0458(13) Uani 1 1 d . . .
H14 H 0.4457 0.3646 0.9257 0.055 Uiso 1 1 calc R . .
C15 C 0.5522(4) 0.3629(4) 0.95422(13) 0.0403(12) Uani 1 1 d . . .
H15 H 0.5145 0.3582 0.9717 0.048 Uiso 1 1 calc R . .
C16 C 0.6524(4) 0.3656(3) 0.95717(11) 0.0357(11) Uani 1 1 d . . .
C17 C 0.8877(4) 0.2973(4) 0.88999(12) 0.0396(12) Uani 1 1 d . . .
H17 H 0.8763 0.2337 0.8947 0.047 Uiso 1 1 calc R . .
C18 C 0.9313(6) 0.4210(4) 0.86888(14) 0.0539(17) Uani 1 1 d . . .
H18 H 0.9590 0.4619 0.8547 0.065 Uiso 1 1 calc R . .
O1 O 0.3906(3) 0.3742(3) 1.08391(11) 0.0579(11) Uani 1 1 d D . .
H1A H 0.380(5) 0.405(5) 1.0999(10) 0.087 Uiso 1 1 d D . .
H1B H 0.345(4) 0.382(6) 1.0717(13) 0.087 Uiso 1 1 d D . .
Cl1 Cl 0.8013(6) 0.5519(6) 0.0826(2) 0.0645(10) Uani 0.510(7) 1 d PDU A 1
O2 O 0.8258(9) 0.6214(8) 0.0612(2) 0.089(3) Uani 0.510(7) 1 d PDU A 1
O3 O 0.7081(7) 0.5237(9) 0.0797(3) 0.099(3) Uani 0.510(7) 1 d PDU A 1
O4 O 0.8620(9) 0.4732(8) 0.0795(3) 0.131(4) Uani 0.510(7) 1 d PDU A 1
O5 O 0.8163(8) 0.5891(7) 0.11211(18) 0.081(3) Uani 0.510(7) 1 d PDU A 1
Cl1' Cl 0.7944(7) 0.5669(7) 0.0803(2) 0.0645(10) Uani 0.490(7) 1 d PDU A 2
O2' O 0.8354(10) 0.5812(9) 0.0513(2) 0.089(3) Uani 0.490(7) 1 d PDU A 2
O3' O 0.7488(9) 0.4794(8) 0.0812(3) 0.099(3) Uani 0.490(7) 1 d PDU A 2
O4' O 0.8689(9) 0.5680(11) 0.1022(3) 0.131(4) Uani 0.490(7) 1 d PDU A 2
O5' O 0.7316(10) 0.6404(9) 0.0869(4) 0.144(7) Uani 0.490(7) 1 d PDU A 2
O6 O 0.9427(6) 0.3346(7) 0.10381(18) 0.087(3) Uani 0.720(15) 1 d P . .
O6' O 1.0000 0.2500 0.1250 0.087(7) Uani 0.25 4 d SP . .
O7 O 0.3129(6) 0.3792(4) -0.01145(15) 0.0656(18) Uani 0.741(8) 1 d P . .
O8 O 0.3359(17) 0.4107(12) 0.0201(4) 0.0656(18) Uani 0.259(8) 1 d P . .
O9 O 0.2561(7) 0.4052(8) 0.0456(3) 0.076(2) Uani 0.536(9) 1 d P . .
O10 O 0.1634(8) 0.3759(9) 0.0553(3) 0.076(2) Uani 0.464(9) 1 d P . .

loop_
_atom_site_aniso_label
_atom_site_aniso_U_11
_atom_site_aniso_U_22
_atom_site_aniso_U_33
_atom_site_aniso_U_23
_atom_site_aniso_U_13
_atom_site_aniso_U_12
Cu1 0.0417(5) 0.0451(5) 0.0184(4) 0.000 0.000 -0.0024(3)
N1 0.046(2) 0.036(2) 0.029(2) -0.0084(18) 0.001(2) -0.0040(18)
N2 0.083(4) 0.030(2) 0.040(3) 0.0000(19) 0.014(3) -0.004(2)
N3 0.048(2) 0.032(2) 0.0235(19) -0.0028(16) 0.0062(17) -0.0022(19)
N4 0.055(3) 0.040(2) 0.0211(18) 0.0021(18) 0.0017(19) -0.0008(19)
N5 0.056(3) 0.036(2) 0.023(2) 0.0014(17) 0.0075(18) 0.005(2)
N6 0.107(5) 0.029(2) 0.042(3) 0.008(2) 0.035(3) 0.002(3)
C1 0.070(4) 0.042(3) 0.033(3) -0.008(2) 0.012(3) -0.001(3)
C2 0.052(3) 0.040(3) 0.027(3) -0.002(2) 0.010(2) 0.001(2)
C3 0.044(3) 0.029(2) 0.027(2) -0.0058(18) 0.004(2) -0.001(2)
C4 0.049(3) 0.034(3) 0.024(2) 0.0012(19) 0.003(2) 0.004(2)
C5 0.066(4) 0.050(3) 0.024(3) 0.004(2) -0.006(2) -0.013(3)
C6 0.050(3) 0.093(5) 0.031(3) -0.004(3) -0.009(2) -0.014(3)
C7 0.053(4) 0.083(4) 0.039(3) 0.007(3) -0.002(3) -0.013(3)
C8 0.050(3) 0.062(4) 0.030(3) 0.002(3) 0.008(2) -0.004(3)
C9 0.044(3) 0.033(3) 0.034(3) 0.007(2) 0.000(2) 0.000(2)
C10 0.057(3) 0.028(2) 0.023(2) -0.0025(19) 0.012(2) 0.002(2)
C11 0.043(3) 0.031(2) 0.026(2) -0.0051(19) -0.003(2) 0.004(2)
C12 0.051(3) 0.046(3) 0.026(3) -0.003(2) 0.001(2) 0.007(2)
C13 0.064(4) 0.054(3) 0.035(3) -0.008(3) -0.012(3) 0.009(3)
C14 0.043(3) 0.046(3) 0.049(3) -0.010(2) -0.003(3) 0.003(3)
C15 0.047(3) 0.035(3) 0.039(3) -0.006(2) -0.005(2) 0.002(2)
C16 0.051(3) 0.029(2) 0.027(2) 0.0002(18) 0.004(2) 0.000(2)
C17 0.055(3) 0.033(2) 0.030(3) 0.005(2) 0.001(2) -0.003(2)
C18 0.092(5) 0.033(3) 0.037(3) 0.005(2) 0.018(3) 0.004(3)
O1 0.050(3) 0.052(3) 0.072(3) -0.002(2) -0.002(2) 0.010(2)
Cl1 0.0706(15) 0.076(2) 0.0466(14) -0.0244(15) 0.0112(11) -0.0194(14)
O2 0.079(4) 0.110(6) 0.077(5) -0.002(5) 0.025(4) -0.018(5)
O3 0.093(6) 0.095(6) 0.108(5) 0.005(5) -0.019(5) -0.035(5)
O4 0.131(7) 0.125(7) 0.136(7) 0.001(5) -0.025(6) 0.022(6)
O5 0.111(7) 0.079(6) 0.054(5) -0.017(5) 0.000(5) -0.030(6)
Cl1' 0.0706(15) 0.076(2) 0.0466(14) -0.0244(15) 0.0112(11) -0.0194(14)
O2' 0.079(4) 0.110(6) 0.077(5) -0.002(5) 0.025(4) -0.018(5)
O3' 0.093(6) 0.095(6) 0.108(5) 0.005(5) -0.019(5) -0.035(5)
O4' 0.131(7) 0.125(7) 0.136(7) 0.001(5) -0.025(6) 0.022(6)
O5' 0.137(10) 0.133(10) 0.161(11) -0.030(8) 0.006(8) 0.015(8)
O6 0.089(6) 0.103(6) 0.070(5) 0.025(5) 0.006(4) 0.010(5)
O6' 0.089(15) 0.103(6) 0.070(6) 0.025(5) 0.006(5) 0.010(4)
O7 0.104(5) 0.041(3) 0.052(4) 0.005(3) 0.002(3) -0.010(3)
O8 0.104(5) 0.041(3) 0.052(4) 0.005(3) 0.002(3) -0.010(3)
O9 0.064(4) 0.079(5) 0.084(5) -0.012(4) -0.023(4) 0.010(4)
O10 0.064(4) 0.079(5) 0.084(5) -0.012(4) -0.023(4) 0.010(4)

loop_
_atom_type_symbol
_atom_type_description
_atom_type_scat_dispersion_real
_atom_type_scat_dispersion_imag
_atom_type_scat_source
C C 0.0033 0.0016 'International Tables Vol C Tables 4.2.6.8 and 6.1.1.4'
H H 0.0000 0.0000 'International Tables Vol C Tables 4.2.6.8 and 6.1.1.4'
N N 0.0061 0.0033 'International Tables Vol C Tables 4.2.6.8 and 6.1.1.4'
O O 0.0106 0.0060 'International Tables Vol C Tables 4.2.6.8 and 6.1.1.4'
Cl Cl 0.1484 0.1585 'International Tables Vol C Tables 4.2.6.8 and 6.1.1.4'
Cu Cu 0.3201 1.2651 'International Tables Vol C Tables 4.2.6.8 and 6.1.1.4'

loop_
_geom_angle_atom_site_label_1
_geom_angle_atom_site_label_2
_geom_angle_atom_site_label_3
_geom_angle
_geom_angle_site_symmetry_1
_geom_angle_site_symmetry_3
N4 Cu1 N4 90.8(2) 3_545 8_454
N4 Cu1 N1 90.36(16) 3_545 6_554
N4 Cu1 N1 175.62(18) 8_454 6_554
N4 Cu1 N1 175.62(18) 3_545 .
N4 Cu1 N1 90.36(17) 8_454 .
N1 Cu1 N1 88.8(2) 6_554 .
N4 Cu1 O1 89.46(19) 3_545 .
N4 Cu1 O1 91.5(2) 8_454 .
N1 Cu1 O1 92.77(19) 6_554 .
N1 Cu1 O1 86.29(19) . .
N4 Cu1 O1 91.5(2) 3_545 6_554
N4 Cu1 O1 89.46(19) 8_454 6_554
N1 Cu1 O1 86.28(19) 6_554 6_554
N1 Cu1 O1 92.77(19) . 6_554
O1 Cu1 O1 178.7(2) . 6_554
C2 N1 C1 104.4(5) . .
C2 N1 Cu1 130.2(4) . .
C1 N1 Cu1 125.0(4) . .
C1 N2 N3 102.1(4) . .
C2 N3 N2 109.9(4) . .
C2 N3 C3 129.8(4) . .
N2 N3 C3 120.3(4) . .
C17 N4 C18 104.2(5) . .
C17 N4 Cu1 127.8(4) . 7_544
C18 N4 Cu1 128.0(4) . 7_544
C17 N5 N6 110.3(4) . .
C17 N5 C10 127.9(5) . .
N6 N5 C10 121.8(4) . .
C18 N6 N5 103.0(5) . .
N2 C1 N1 114.1(5) . .
N2 C1 H1 123.0 . .
N1 C1 H1 123.0 . .
N1 C2 N3 109.5(5) . .
N1 C2 H2 125.2 . .
N3 C2 H2 125.2 . .
C4 C3 C16 124.5(5) . .
C4 C3 N3 117.9(4) . .
C16 C3 N3 117.5(5) . .
C3 C4 C5 123.4(5) . .
C3 C4 C9 118.1(5) . .
C5 C4 C9 118.5(5) . .
C6 C5 C4 120.5(6) . .
C6 C5 H5 119.8 . .
C4 C5 H5 119.8 . .
C5 C6 C7 120.4(6) . .
C5 C6 H6 119.8 . .
C7 C6 H6 119.8 . .
C8 C7 C6 122.2(6) . .
C8 C7 H7 118.9 . .
C6 C7 H7 118.9 . .
C7 C8 C9 119.1(6) . .
C7 C8 H8 120.5 . .
C9 C8 H8 120.5 . .
C10 C9 C8 122.7(5) . .
C10 C9 C4 117.9(5) . .
C8 C9 C4 119.3(5) . .
C9 C10 C11 124.2(5) . .
C9 C10 N5 119.0(5) . .
C11 C10 N5 116.8(5) . .
C10 C11 C16 117.0(4) . .
C10 C11 C12 122.7(5) . .
C16 C11 C12 120.4(5) . .
C13 C12 C11 118.6(5) . .
C13 C12 H12 120.7 . .
C11 C12 H12 120.7 . .
C14 C13 C12 121.0(6) . .
C14 C13 H13 119.5 . .
C12 C13 H13 119.5 . .
C15 C14 C13 121.8(6) . .
C15 C14 H14 119.1 . .
C13 C14 H14 119.1 . .
C14 C15 C16 120.7(6) . .
C14 C15 H15 119.6 . .
C16 C15 H15 119.6 . .
C3 C16 C11 118.2(5) . .
C3 C16 C15 124.3(5) . .
C11 C16 C15 117.4(5) . .
N4 C17 N5 109.2(5) . .
N4 C17 H17 125.4 . .
N5 C17 H17 125.4 . .
N6 C18 N4 113.3(5) . .
N6 C18 H18 123.3 . .
N4 C18 H18 123.3 . .
Cu1 O1 H1A 120(5) . .
Cu1 O1 H1B 127(5) . .
H1A O1 H1B 109.5(18) . .
O3 Cl1 O2 112.1(7) . .
O3 Cl1 O4 110.1(7) . .
O2 Cl1 O4 109.7(7) . .
O3 Cl1 O5 109.5(6) . .
O2 Cl1 O5 108.4(6) . .
O4 Cl1 O5 106.9(6) . .
O3' Cl1' O5' 111.0(7) . .
O3' Cl1' O2' 110.0(7) . .
O5' Cl1' O2' 110.1(7) . .
O3' Cl1' O4' 109.3(7) . .
O5' Cl1' O4' 108.7(7) . .
O2' Cl1' O4' 107.6(7) . .
O6 O6' O6 107.0(3) 6_654 15_665
O6 O6' O6 107.0(3) 6_654 12_756
O6 O6' O6 114.5(6) 15_665 12_756
O6 O6' O6 114.5(6) 6_654 .
O6 O6' O6 107.0(3) 15_665 .
O6 O6' O6 107.0(3) 12_756 .
O7 O8 O9 119.0(15) . .
O10 O9 O8 150.1(11) . .

loop_
_geom_bond_atom_site_label_1
_geom_bond_atom_site_label_2
_geom_bond_distance
_geom_bond_site_symmetry_2
Cu1 N4 2.033(4) 3_545
Cu1 N4 2.033(4) 8_454
Cu1 N1 2.036(4) 6_554
Cu1 N1 2.036(4) .
Cu1 O1 2.376(4) .
Cu1 O1 2.376(4) 6_554
N1 C2 1.310(7) .
N1 C1 1.336(8) .
N2 C1 1.321(8) .
N2 N3 1.362(7) .
N3 C2 1.327(7) .
N3 C3 1.471(6) .
N4 C17 1.318(7) .
N4 C18 1.349(8) .
N4 Cu1 2.033(4) 7_544
N5 C17 1.323(7) .
N5 N6 1.350(6) .
N5 C10 1.453(6) .
N6 C18 1.313(8) .
C1 H1 0.9500 .
C2 H2 0.9500 .
C3 C4 1.376(8) .
C3 C16 1.384(7) .
C4 C5 1.425(7) .
C4 C9 1.433(7) .
C5 C6 1.341(9) .
C5 H5 0.9500 .
C6 C7 1.409(9) .
C6 H6 0.9500 .
C7 C8 1.347(8) .
C7 H7 0.9500 .
C8 C9 1.421(8) .
C8 H8 0.9500 .
C9 C10 1.370(8) .
C10 C11 1.419(8) .
C11 C16 1.425(7) .
C11 C12 1.429(7) .
C12 C13 1.389(9) .
C12 H12 0.9500 .
C13 C14 1.388(9) .
C13 H13 0.9500 .
C14 C15 1.344(8) .
C14 H14 0.9500 .
C15 C16 1.444(8) .
C15 H15 0.9500 .
C17 H17 0.9500 .
C18 H18 0.9500 .
O1 H1A 0.854(11) .
O1 H1B 0.856(11) .
Cl1 O3 1.403(9) .
Cl1 O2 1.424(9) .
Cl1 O4 1.433(9) .
Cl1 O5 1.436(9) .
Cl1' O3' 1.417(9) .
Cl1' O5' 1.418(9) .
Cl1' O2' 1.433(9) .
Cl1' O4' 1.448(9) .
O6 O6' 1.744(8) .
O6' O6 1.744(8) 6_654
O6' O6 1.744(8) 15_665
O6' O6 1.744(8) 12_756
O7 O8 1.512(19) .
O8 O9 1.62(2) .
O9 O10 1.460(16) .
